data_7014500
loop_
_publ_author_name
'Song, Li-Cheng'
'Xie, Zhao-Jun'
'Liu, Xu-Feng'
'Ming, Jiang-Bo'
'Ge, Jian-Hua'
'Zhang, Xiao-Guang'
'Yan, Tian-Ying'
'Gao, Peng'

_publ_section_title
;
 Synthetic and structural studies on new diiron azadithiolate
 (ADT)-type model compounds for active site of [FeFe]hydrogenases.
;
_journal_issue 4
_journal_name_full 'Dalton transactions (Cambridge, England : 2003)'
_journal_page_first 837
_journal_page_last 846
_journal_paper_doi 10.1039/c0dt00909a
_journal_volume 40
_journal_year 2011
_chemical_formula_sum 'C32 H30 Fe2 N O9 P S2'
_chemical_formula_weight 779.36
_chemical_name_systematic
;
?
;
_space_group_IT_number 14
_symmetry_cell_setting monoclinic
_symmetry_space_group_name_Hall '-P 2yn'
_symmetry_space_group_name_H-M 'P 1 21/n 1'
_atom_sites_solution_hydrogens geom
_atom_sites_solution_primary direct
_atom_sites_solution_secondary difmap
_audit_creation_method SHELXL-97
_cell_angle_alpha 90.00
_cell_angle_beta 99.03(3)
_cell_angle_gamma 90.00
_cell_formula_units_Z 4
_cell_length_a 9.6024(19)
_cell_length_b 13.745(3)
_cell_length_c 26.295(5)
_cell_measurement_reflns_used 4562
_cell_measurement_temperature 113(2)
_cell_measurement_theta_max 27.136
_cell_measurement_theta_min 1.568
_cell_volume 3427.5(12)
_computing_cell_refinement crystalclear
_computing_data_collection crystalclear
_computing_data_reduction crystalclear
_computing_molecular_graphics 'Bruker SHELXTL'
_computing_publication_material 'Bruker SHELXTL'
_computing_structure_refinement 'SHELXL-97 (Sheldrick, 1997)'
_computing_structure_solution 'SHELXS-97 (Sheldrick, 1990)'
_diffrn_ambient_temperature 113(2)
_diffrn_measured_fraction_theta_full 0.998
_diffrn_measured_fraction_theta_max 0.998
_diffrn_measurement_device_type 'rigaku saturn'
_diffrn_measurement_method '\w scans'
_diffrn_radiation_monochromator confocal
_diffrn_radiation_source 'rotating anode'
_diffrn_radiation_type MoK\a
_diffrn_radiation_wavelength 0.71073
_diffrn_reflns_av_R_equivalents 0.1020
_diffrn_reflns_av_sigmaI/netI 0.1090
_diffrn_reflns_limit_h_max 10
_diffrn_reflns_limit_h_min -11
_diffrn_reflns_limit_k_max 16
_diffrn_reflns_limit_k_min -13
_diffrn_reflns_limit_l_max 31
_diffrn_reflns_limit_l_min -30
_diffrn_reflns_number 24433
_diffrn_reflns_theta_full 25.02
_diffrn_reflns_theta_max 25.02
_diffrn_reflns_theta_min 3.07
_diffrn_standards_decay_% 0
_diffrn_standards_interval_count 0
_diffrn_standards_interval_time 0
_diffrn_standards_number 0
_exptl_absorpt_coefficient_mu 1.068
_exptl_absorpt_correction_T_max 0.9007
_exptl_absorpt_correction_T_min 0.8310
_exptl_absorpt_correction_type multi-scan
_exptl_absorpt_process_details crystalclear
_exptl_crystal_density_diffrn 1.510
_exptl_crystal_density_method 'not measured'
_exptl_crystal_F_000 1600
_exptl_crystal_size_max 0.18
_exptl_crystal_size_mid 0.14
_exptl_crystal_size_min 0.10
_refine_diff_density_max 0.429
_refine_diff_density_min -0.397
_refine_diff_density_rms 0.088
_refine_ls_extinction_method none
_refine_ls_goodness_of_fit_ref 1.006
_refine_ls_hydrogen_treatment constr
_refine_ls_matrix_type full
_refine_ls_number_parameters 425
_refine_ls_number_reflns 6044
_refine_ls_number_restraints 0
_refine_ls_restrained_S_all 1.006
_refine_ls_R_factor_all 0.0945
_refine_ls_R_factor_gt 0.0541
_refine_ls_shift/su_max 0.000
_refine_ls_shift/su_mean 0.000
_refine_ls_structure_factor_coef Fsqd
_refine_ls_weighting_details 'calc w=1/[\s^2^(Fo^2^)+(0.0250P)^2^+0.0000P] where P=(Fo^2^+2Fc^2^)/3'
_refine_ls_weighting_scheme calc
_refine_ls_wR_factor_gt 0.0878
_refine_ls_wR_factor_ref 0.1024
_reflns_number_gt 4029
_reflns_number_total 6044
_reflns_threshold_expression >2sigma(I)
_cod_data_source_file C0DT00909A.TXT
_cod_data_source_block r90104c
_cod_depositor_comments
;
The following automatic conversions were performed:
'_symmetry_cell_setting' value 'Monoclinic' changed to 'monoclinic'
according to '/home/saulius/struct/CIF-dictionaries/cif_core.dic'
dictionary named 'cif_core.dic' version 2.4.1 from
2010-06-29.

'_exptl_absorpt_correction_type' value 'MULTI-SCAN' changed
to 'multi-scan' according to
'/home/saulius/struct/CIF-dictionaries/cif_core.dic' dictionary named
'cif_core.dic' version 2.4.1 from
2010-06-29.

'_refine_ls_hydrogen_treatment' value 'CONSTR' changed to
'constr' according to '/home/saulius/struct/CIF-dictionaries/cif_core.dic'
dictionary named 'cif_core.dic' version 2.4.1 from 2010-06-29.

Automatic conversion script
Id: cif_fix_enum 1555 2011-01-17 13:19:09Z saulius 
;
_cod_original_sg_symbol_H-M P2(1)/n
_cod_database_code 7014500

loop_
_symmetry_equiv_pos_as_xyz
'x, y, z'
'-x+1/2, y+1/2, -z+1/2'
'-x, -y, -z'
'x-1/2, -y-1/2, z-1/2'

loop_
_atom_site_label
_atom_site_type_symbol
_atom_site_fract_x
_atom_site_fract_y
_atom_site_fract_z
_atom_site_U_iso_or_equiv
_atom_site_adp_type
_atom_site_occupancy
_atom_site_symmetry_multiplicity
_atom_site_calc_flag
_atom_site_refinement_flags
_atom_site_disorder_assembly
_atom_site_disorder_group
Fe1 Fe 0.82888(7) 0.42642(5) 0.05966(2) 0.02959(19) Uani 1 1 d . . .
Fe2 Fe 0.81163(6) 0.24591(5) 0.07396(2) 0.02403(18) Uani 1 1 d . . .
S1 S 1.00409(11) 0.31966(9) 0.05087(4) 0.0267(3) Uani 1 1 d . . .
S2 S 0.83901(12) 0.35754(9) 0.13801(4) 0.0283(3) Uani 1 1 d . . .
P1 P 0.87431(11) 0.10713(9) 0.11518(4) 0.0234(3) Uani 1 1 d . . .
O1 O 0.9671(4) 0.6135(3) 0.09178(13) 0.0503(10) Uani 1 1 d . . .
O2 O 0.7665(3) 0.4378(3) -0.05317(11) 0.0564(12) Uani 1 1 d . . .
O3 O 0.5327(4) 0.4764(3) 0.06348(13) 0.0561(11) Uani 1 1 d . . .
O4 O 0.7709(3) 0.1631(3) -0.02992(10) 0.0422(9) Uani 1 1 d . . .
O5 O 0.5113(3) 0.2417(3) 0.08171(11) 0.0401(9) Uani 1 1 d . . .
O6 O 1.2806(3) 0.3702(3) 0.25240(10) 0.0390(9) Uani 1 1 d . . .
O7 O 1.4788(4) 0.2934(3) 0.28833(12) 0.0513(10) Uani 1 1 d . . .
O8 O 1.1150(4) 0.2003(3) 0.29247(12) 0.0637(12) Uani 1 1 d . . .
O9 O 1.0512(4) 0.3075(3) 0.34975(12) 0.0525(11) Uani 1 1 d . . .
N1 N 1.1194(4) 0.4039(3) 0.14255(12) 0.0298(10) Uani 1 1 d . . .
C1 C 0.9180(5) 0.5408(4) 0.07845(18) 0.0372(13) Uani 1 1 d . . .
C2 C 0.7937(5) 0.4356(4) -0.00889(18) 0.0394(13) Uani 1 1 d . . .
C3 C 0.6495(5) 0.4586(4) 0.06250(17) 0.0392(13) Uani 1 1 d . . .
C4 C 0.7854(4) 0.1944(4) 0.01142(15) 0.0300(12) Uani 1 1 d . . .
C5 C 0.6303(5) 0.2406(4) 0.07921(14) 0.0289(11) Uani 1 1 d . . .
C6 C 1.1524(4) 0.3378(4) 0.10348(14) 0.0300(12) Uani 1 1 d . . .
H6A H 1.1794 0.2754 0.1193 0.036 Uiso 1 1 calc R . .
H6B H 1.2325 0.3630 0.0893 0.036 Uiso 1 1 calc R . .
C7 C 1.0195(4) 0.3645(4) 0.17313(14) 0.0280(11) Uani 1 1 d . . .
H7A H 1.0199 0.4049 0.2034 0.034 Uiso 1 1 calc R . .
H7B H 1.0499 0.2998 0.1847 0.034 Uiso 1 1 calc R . .
C8 C 1.2426(5) 0.4542(4) 0.17142(16) 0.0413(14) Uani 1 1 d . . .
H8A H 1.2087 0.5056 0.1916 0.050 Uiso 1 1 calc R . .
H8B H 1.2940 0.4848 0.1468 0.050 Uiso 1 1 calc R . .
C9 C 1.3457(5) 0.3919(4) 0.20750(16) 0.0425(14) Uani 1 1 d . . .
H9A H 1.3659 0.3322 0.1904 0.051 Uiso 1 1 calc R . .
H9B H 1.4335 0.4268 0.2176 0.051 Uiso 1 1 calc R . .
C10 C 1.3620(6) 0.3202(4) 0.29032(17) 0.0382(13) Uani 1 1 d . . .
C11 C 1.2869(5) 0.3101(4) 0.33628(15) 0.0400(14) Uani 1 1 d . . .
H11A H 1.3439 0.2706 0.3622 0.048 Uiso 1 1 calc R . .
H11B H 1.2766 0.3739 0.3510 0.048 Uiso 1 1 calc R . .
C12 C 1.1438(6) 0.2642(4) 0.32266(17) 0.0424(14) Uani 1 1 d . . .
C13 C 0.9063(6) 0.2679(5) 0.34236(19) 0.0600(18) Uani 1 1 d . . .
H13A H 0.8424 0.3151 0.3536 0.072 Uiso 1 1 calc R . .
H13B H 0.8749 0.2543 0.3062 0.072 Uiso 1 1 calc R . .
C14 C 0.9052(6) 0.1775(5) 0.3726(2) 0.0685(19) Uani 1 1 d . . .
H14A H 0.9595 0.1285 0.3586 0.103 Uiso 1 1 calc R . .
H14B H 0.8098 0.1553 0.3711 0.103 Uiso 1 1 calc R . .
H14C H 0.9454 0.1899 0.4078 0.103 Uiso 1 1 calc R . .
C15 C 1.0651(4) 0.0890(3) 0.13119(14) 0.0213(10) Uani 1 1 d . . .
C16 C 1.1369(4) 0.0951(3) 0.18169(14) 0.0273(11) Uani 1 1 d . . .
H16 H 1.0870 0.1036 0.2090 0.033 Uiso 1 1 calc R . .
C17 C 1.2823(5) 0.0883(4) 0.19085(15) 0.0360(13) Uani 1 1 d . . .
H17 H 1.3300 0.0942 0.2243 0.043 Uiso 1 1 calc R . .
C18 C 1.3577(5) 0.0731(4) 0.15110(15) 0.0343(12) Uani 1 1 d . . .
H18 H 1.4552 0.0665 0.1581 0.041 Uiso 1 1 calc R . .
C19 C 1.2895(4) 0.0675(3) 0.10125(15) 0.0304(12) Uani 1 1 d . . .
H19 H 1.3407 0.0575 0.0745 0.036 Uiso 1 1 calc R . .
C20 C 1.1447(4) 0.0769(3) 0.09101(14) 0.0248(11) Uani 1 1 d . . .
H20 H 1.0991 0.0753 0.0571 0.030 Uiso 1 1 calc R . .
C21 C 0.8116(4) -0.0039(3) 0.07948(13) 0.0234(11) Uani 1 1 d . . .
C22 C 0.8962(5) -0.0804(4) 0.07019(15) 0.0307(12) Uani 1 1 d . . .
H22 H 0.9929 -0.0764 0.0812 0.037 Uiso 1 1 calc R . .
C23 C 0.8403(5) -0.1639(4) 0.04469(14) 0.0340(12) Uani 1 1 d . . .
H23 H 0.8991 -0.2150 0.0387 0.041 Uiso 1 1 calc R . .
C24 C 0.6967(5) -0.1698(4) 0.02847(15) 0.0385(13) Uani 1 1 d . . .
H24 H 0.6586 -0.2249 0.0110 0.046 Uiso 1 1 calc R . .
C25 C 0.6097(5) -0.0951(4) 0.03793(17) 0.0432(14) Uani 1 1 d . . .
H25 H 0.5128 -0.1001 0.0275 0.052 Uiso 1 1 calc R . .
C26 C 0.6669(4) -0.0116(4) 0.06317(15) 0.0336(12) Uani 1 1 d . . .
H26 H 0.6078 0.0393 0.0692 0.040 Uiso 1 1 calc R . .
C27 C 0.8072(4) 0.0830(4) 0.17590(14) 0.0241(11) Uani 1 1 d . . .
C28 C 0.8255(4) -0.0096(4) 0.19803(14) 0.0307(12) Uani 1 1 d . . .
H28 H 0.8722 -0.0577 0.1824 0.037 Uiso 1 1 calc R . .
C29 C 0.7738(5) -0.0296(4) 0.24357(15) 0.0366(13) Uani 1 1 d . . .
H29 H 0.7860 -0.0910 0.2584 0.044 Uiso 1 1 calc R . .
C30 C 0.7044(5) 0.0420(4) 0.26653(15) 0.0339(13) Uani 1 1 d . . .
H30 H 0.6713 0.0287 0.2972 0.041 Uiso 1 1 calc R . .
C31 C 0.6835(5) 0.1323(4) 0.24486(14) 0.0321(12) Uani 1 1 d . . .
H31 H 0.6348 0.1795 0.2603 0.038 Uiso 1 1 calc R . .
C32 C 0.7358(4) 0.1533(4) 0.19928(14) 0.0305(12) Uani 1 1 d . . .
H32 H 0.7225 0.2149 0.1847 0.037 Uiso 1 1 calc R . .

loop_
_atom_site_aniso_label
_atom_site_aniso_U_11
_atom_site_aniso_U_22
_atom_site_aniso_U_33
_atom_site_aniso_U_23
_atom_site_aniso_U_13
_atom_site_aniso_U_12
Fe1 0.0293(4) 0.0294(5) 0.0310(3) 0.0041(3) 0.0074(3) 0.0040(3)
Fe2 0.0243(4) 0.0270(4) 0.0210(3) -0.0001(3) 0.0040(2) 0.0010(3)
S1 0.0257(6) 0.0308(8) 0.0237(5) 0.0011(5) 0.0046(4) 0.0013(6)
S2 0.0309(7) 0.0306(8) 0.0242(5) -0.0033(5) 0.0067(5) 0.0003(6)
P1 0.0219(6) 0.0293(8) 0.0192(5) 0.0000(5) 0.0039(4) 0.0006(6)
O1 0.045(2) 0.031(3) 0.077(3) 0.000(2) 0.0145(19) 0.000(2)
O2 0.048(2) 0.090(4) 0.0312(18) 0.019(2) 0.0060(16) 0.015(2)
O3 0.037(2) 0.061(3) 0.070(2) 0.003(2) 0.0106(18) 0.016(2)
O4 0.046(2) 0.054(3) 0.0256(16) -0.0110(16) 0.0022(14) -0.0076(19)
O5 0.0255(19) 0.049(3) 0.0459(18) -0.0027(17) 0.0063(15) -0.0034(19)
O6 0.036(2) 0.052(3) 0.0283(16) -0.0026(16) 0.0043(14) -0.0029(18)
O7 0.044(2) 0.057(3) 0.052(2) 0.002(2) 0.0068(18) 0.008(2)
O8 0.080(3) 0.074(3) 0.041(2) -0.021(2) 0.0195(19) -0.036(2)
O9 0.049(2) 0.062(3) 0.047(2) -0.0112(19) 0.0068(17) -0.011(2)
N1 0.025(2) 0.032(3) 0.0317(19) -0.0041(18) 0.0022(16) -0.007(2)
C1 0.028(3) 0.033(4) 0.051(3) 0.004(3) 0.010(2) 0.003(3)
C2 0.030(3) 0.041(4) 0.049(3) 0.013(3) 0.011(2) 0.003(3)
C3 0.038(3) 0.034(4) 0.045(3) 0.007(2) 0.004(2) 0.008(3)
C4 0.026(3) 0.035(3) 0.029(2) 0.008(2) 0.0019(19) -0.002(2)
C5 0.028(3) 0.031(3) 0.028(2) 0.000(2) 0.004(2) 0.001(3)
C6 0.026(3) 0.035(3) 0.030(2) 0.002(2) 0.0053(19) -0.002(2)
C7 0.028(3) 0.034(3) 0.023(2) -0.002(2) 0.0035(18) 0.003(2)
C8 0.050(3) 0.035(4) 0.039(3) 0.000(2) 0.005(2) -0.016(3)
C9 0.029(3) 0.060(4) 0.039(3) -0.003(3) 0.005(2) -0.012(3)
C10 0.041(3) 0.034(4) 0.036(3) -0.005(2) -0.005(2) -0.006(3)
C11 0.040(3) 0.046(4) 0.031(2) -0.007(2) -0.002(2) -0.001(3)
C12 0.054(4) 0.047(4) 0.026(2) -0.004(2) 0.006(2) -0.009(3)
C13 0.058(4) 0.071(5) 0.050(3) -0.002(3) 0.003(3) -0.013(4)
C14 0.082(5) 0.065(5) 0.062(4) -0.005(4) 0.022(3) -0.015(4)
C15 0.016(2) 0.020(3) 0.028(2) -0.0010(19) 0.0055(17) -0.001(2)
C16 0.026(3) 0.033(3) 0.024(2) 0.004(2) 0.0075(18) -0.006(2)
C17 0.032(3) 0.046(4) 0.027(2) 0.005(2) -0.004(2) -0.005(3)
C18 0.025(3) 0.038(4) 0.040(3) 0.007(2) 0.002(2) 0.002(3)
C19 0.021(2) 0.037(3) 0.035(2) 0.005(2) 0.0091(19) 0.001(2)
C20 0.029(3) 0.025(3) 0.021(2) 0.0009(19) 0.0069(18) 0.001(2)
C21 0.023(2) 0.028(3) 0.0182(19) 0.003(2) -0.0001(17) -0.004(2)
C22 0.034(3) 0.030(3) 0.028(2) -0.001(2) 0.003(2) 0.002(3)
C23 0.042(3) 0.036(3) 0.025(2) -0.003(2) 0.009(2) 0.003(3)
C24 0.054(4) 0.031(3) 0.026(2) -0.004(2) -0.007(2) -0.009(3)
C25 0.036(3) 0.040(4) 0.048(3) 0.002(3) -0.010(2) -0.006(3)
C26 0.025(3) 0.032(3) 0.042(3) 0.002(2) 0.002(2) -0.003(2)
C27 0.018(2) 0.033(3) 0.021(2) 0.002(2) 0.0030(17) -0.003(2)
C28 0.032(3) 0.033(3) 0.028(2) -0.002(2) 0.0083(19) 0.004(2)
C29 0.038(3) 0.042(4) 0.030(2) 0.010(2) 0.006(2) -0.006(3)
C30 0.034(3) 0.046(4) 0.024(2) 0.001(2) 0.012(2) -0.009(3)
C31 0.032(3) 0.039(4) 0.026(2) -0.002(2) 0.0099(19) -0.002(3)
C32 0.032(3) 0.033(3) 0.027(2) -0.003(2) 0.0073(19) -0.002(2)

loop_
_atom_type_symbol
_atom_type_description
_atom_type_scat_dispersion_real
_atom_type_scat_dispersion_imag
_atom_type_scat_source
C C 0.0033 0.0016 'International Tables Vol C Tables 4.2.6.8 and 6.1.1.4'
H H 0.0000 0.0000 'International Tables Vol C Tables 4.2.6.8 and 6.1.1.4'
N N 0.0061 0.0033 'International Tables Vol C Tables 4.2.6.8 and 6.1.1.4'
O O 0.0106 0.0060 'International Tables Vol C Tables 4.2.6.8 and 6.1.1.4'
S S 0.1246 0.1234 'International Tables Vol C Tables 4.2.6.8 and 6.1.1.4'
P P 0.1023 0.0942 'International Tables Vol C Tables 4.2.6.8 and 6.1.1.4'
Fe Fe 0.3463 0.8444 'International Tables Vol C Tables 4.2.6.8 and 6.1.1.4'

loop_
_geom_angle_atom_site_label_1
_geom_angle_atom_site_label_2
_geom_angle_atom_site_label_3
_geom_angle
_geom_angle_site_symmetry_1
_geom_angle_site_symmetry_3
_geom_angle_publ_flag
C2 Fe1 C3 89.6(2) . . ?
C2 Fe1 C1 102.7(2) . . ?
C3 Fe1 C1 100.9(2) . . ?
C2 Fe1 S2 157.83(18) . . ?
C3 Fe1 S2 88.25(15) . . ?
C1 Fe1 S2 99.42(15) . . ?
C2 Fe1 S1 88.21(16) . . ?
C3 Fe1 S1 153.67(18) . . ?
C1 Fe1 S1 105.16(16) . . ?
S2 Fe1 S1 84.00(5) . . ?
C2 Fe1 Fe2 102.36(17) . . ?
C3 Fe1 Fe2 98.68(17) . . ?
C1 Fe1 Fe2 148.13(15) . . ?
S2 Fe1 Fe2 56.26(4) . . ?
S1 Fe1 Fe2 56.36(4) . . ?
C5 Fe2 C4 93.30(19) . . ?
C5 Fe2 P1 96.91(16) . . ?
C4 Fe2 P1 95.61(15) . . ?
C5 Fe2 S2 88.33(15) . . ?
C4 Fe2 S2 160.84(15) . . ?
P1 Fe2 S2 103.14(5) . . ?
C5 Fe2 S1 152.97(16) . . ?
C4 Fe2 S1 86.17(15) . . ?
P1 Fe2 S1 110.05(5) . . ?
S2 Fe2 S1 83.80(5) . . ?
C5 Fe2 Fe1 98.11(16) . . ?
C4 Fe2 Fe1 104.95(15) . . ?
P1 Fe2 Fe1 153.68(4) . . ?
S2 Fe2 Fe1 55.98(4) . . ?
S1 Fe2 Fe1 56.31(4) . . ?
C6 S1 Fe1 109.53(15) . . ?
C6 S1 Fe2 115.18(14) . . ?
Fe1 S1 Fe2 67.33(4) . . ?
C7 S2 Fe1 109.86(14) . . ?
C7 S2 Fe2 113.60(15) . . ?
Fe1 S2 Fe2 67.76(4) . . ?
C15 P1 C21 103.9(2) . . ?
C15 P1 C27 104.46(18) . . ?
C21 P1 C27 99.3(2) . . ?
C15 P1 Fe2 114.33(15) . . ?
C21 P1 Fe2 114.77(13) . . ?
C27 P1 Fe2 118.07(16) . . ?
C10 O6 C9 115.5(4) . . ?
C12 O9 C13 116.7(4) . . ?
C6 N1 C7 113.4(4) . . ?
C6 N1 C8 114.4(4) . . ?
C7 N1 C8 115.9(3) . . ?
O1 C1 Fe1 175.8(5) . . ?
O2 C2 Fe1 176.7(5) . . ?
O3 C3 Fe1 177.6(5) . . ?
O4 C4 Fe2 177.8(4) . . ?
O5 C5 Fe2 176.6(5) . . ?
N1 C6 S1 113.0(3) . . ?
N1 C6 H6A 109.0 . . ?
S1 C6 H6A 109.0 . . ?
N1 C6 H6B 109.0 . . ?
S1 C6 H6B 109.0 . . ?
H6A C6 H6B 107.8 . . ?
N1 C7 S2 113.3(3) . . ?
N1 C7 H7A 108.9 . . ?
S2 C7 H7A 108.9 . . ?
N1 C7 H7B 108.9 . . ?
S2 C7 H7B 108.9 . . ?
H7A C7 H7B 107.7 . . ?
N1 C8 C9 116.7(4) . . ?
N1 C8 H8A 108.1 . . ?
C9 C8 H8A 108.1 . . ?
N1 C8 H8B 108.1 . . ?
C9 C8 H8B 108.1 . . ?
H8A C8 H8B 107.3 . . ?
O6 C9 C8 107.6(4) . . ?
O6 C9 H9A 110.2 . . ?
C8 C9 H9A 110.2 . . ?
O6 C9 H9B 110.2 . . ?
C8 C9 H9B 110.2 . . ?
H9A C9 H9B 108.5 . . ?
O7 C10 O6 124.4(5) . . ?
O7 C10 C11 125.4(4) . . ?
O6 C10 C11 110.1(4) . . ?
C12 C11 C10 112.5(4) . . ?
C12 C11 H11A 109.1 . . ?
C10 C11 H11A 109.1 . . ?
C12 C11 H11B 109.1 . . ?
C10 C11 H11B 109.1 . . ?
H11A C11 H11B 107.8 . . ?
O8 C12 O9 124.8(5) . . ?
O8 C12 C11 125.3(5) . . ?
O9 C12 C11 109.9(4) . . ?
C14 C13 O9 109.0(4) . . ?
C14 C13 H13A 109.9 . . ?
O9 C13 H13A 109.9 . . ?
C14 C13 H13B 109.9 . . ?
O9 C13 H13B 109.9 . . ?
H13A C13 H13B 108.3 . . ?
C13 C14 H14A 109.5 . . ?
C13 C14 H14B 109.5 . . ?
H14A C14 H14B 109.5 . . ?
C13 C14 H14C 109.5 . . ?
H14A C14 H14C 109.5 . . ?
H14B C14 H14C 109.5 . . ?
C16 C15 C20 118.3(4) . . ?
C16 C15 P1 122.4(3) . . ?
C20 C15 P1 119.0(3) . . ?
C17 C16 C15 119.7(4) . . ?
C17 C16 H16 120.2 . . ?
C15 C16 H16 120.2 . . ?
C18 C17 C16 121.0(4) . . ?
C18 C17 H17 119.5 . . ?
C16 C17 H17 119.5 . . ?
C19 C18 C17 120.3(4) . . ?
C19 C18 H18 119.9 . . ?
C17 C18 H18 119.9 . . ?
C18 C19 C20 119.7(4) . . ?
C18 C19 H19 120.1 . . ?
C20 C19 H19 120.1 . . ?
C19 C20 C15 120.9(4) . . ?
C19 C20 H20 119.5 . . ?
C15 C20 H20 119.5 . . ?
C22 C21 C26 118.4(4) . . ?
C22 C21 P1 124.7(3) . . ?
C26 C21 P1 116.8(4) . . ?
C21 C22 C23 121.5(4) . . ?
C21 C22 H22 119.3 . . ?
C23 C22 H22 119.3 . . ?
C24 C23 C22 119.2(5) . . ?
C24 C23 H23 120.4 . . ?
C22 C23 H23 120.4 . . ?
C25 C24 C23 120.4(5) . . ?
C25 C24 H24 119.8 . . ?
C23 C24 H24 119.8 . . ?
C24 C25 C26 119.8(5) . . ?
C24 C25 H25 120.1 . . ?
C26 C25 H25 120.1 . . ?
C21 C26 C25 120.6(5) . . ?
C21 C26 H26 119.7 . . ?
C25 C26 H26 119.7 . . ?
C32 C27 C28 119.3(4) . . ?
C32 C27 P1 121.6(4) . . ?
C28 C27 P1 119.0(3) . . ?
C29 C28 C27 119.9(5) . . ?
C29 C28 H28 120.1 . . ?
C27 C28 H28 120.1 . . ?
C30 C29 C28 119.8(5) . . ?
C30 C29 H29 120.1 . . ?
C28 C29 H29 120.1 . . ?
C31 C30 C29 120.9(4) . . ?
C31 C30 H30 119.5 . . ?
C29 C30 H30 119.5 . . ?
C30 C31 C32 119.7(5) . . ?
C30 C31 H31 120.1 . . ?
C32 C31 H31 120.1 . . ?
C27 C32 C31 120.3(5) . . ?
C27 C32 H32 119.8 . . ?
C31 C32 H32 119.8 . . ?

loop_
_geom_bond_atom_site_label_1
_geom_bond_atom_site_label_2
_geom_bond_distance
_geom_bond_site_symmetry_2
_geom_bond_publ_flag
Fe1 C2 1.786(5) . ?
Fe1 C3 1.792(5) . ?
Fe1 C1 1.821(6) . ?
Fe1 S2 2.2554(13) . ?
Fe1 S1 2.2713(14) . ?
Fe1 Fe2 2.5188(11) . ?
Fe2 C5 1.769(5) . ?
Fe2 C4 1.772(4) . ?
Fe2 P1 2.2295(14) . ?
Fe2 S2 2.2629(13) . ?
Fe2 S1 2.2724(14) . ?
S1 C6 1.840(4) . ?
S2 C7 1.834(4) . ?
P1 C15 1.831(4) . ?
P1 C21 1.842(4) . ?
P1 C27 1.843(4) . ?
O1 C1 1.136(5) . ?
O2 C2 1.153(5) . ?
O3 C3 1.152(5) . ?
O4 C4 1.157(5) . ?
O5 C5 1.155(5) . ?
O6 C10 1.353(5) . ?
O6 C9 1.451(5) . ?
O7 C10 1.189(5) . ?
O8 C12 1.187(6) . ?
O9 C12 1.361(6) . ?
O9 C13 1.478(6) . ?
N1 C6 1.444(5) . ?
N1 C7 1.450(5) . ?
N1 C8 1.473(5) . ?
C6 H6A 0.9700 . ?
C6 H6B 0.9700 . ?
C7 H7A 0.9700 . ?
C7 H7B 0.9700 . ?
C8 C9 1.522(6) . ?
C8 H8A 0.9700 . ?
C8 H8B 0.9700 . ?
C9 H9A 0.9700 . ?
C9 H9B 0.9700 . ?
C10 C11 1.508(6) . ?
C11 C12 1.503(6) . ?
C11 H11A 0.9700 . ?
C11 H11B 0.9700 . ?
C13 C14 1.476(7) . ?
C13 H13A 0.9700 . ?
C13 H13B 0.9700 . ?
C14 H14A 0.9600 . ?
C14 H14B 0.9600 . ?
C14 H14C 0.9600 . ?
C15 C16 1.399(5) . ?
C15 C20 1.408(5) . ?
C16 C17 1.382(5) . ?
C16 H16 0.9300 . ?
C17 C18 1.378(6) . ?
C17 H17 0.9300 . ?
C18 C19 1.372(5) . ?
C18 H18 0.9300 . ?
C19 C20 1.381(5) . ?
C19 H19 0.9300 . ?
C20 H20 0.9300 . ?
C21 C22 1.374(6) . ?
C21 C26 1.392(5) . ?
C22 C23 1.393(6) . ?
C22 H22 0.9300 . ?
C23 C24 1.381(6) . ?
C23 H23 0.9300 . ?
C24 C25 1.371(6) . ?
C24 H24 0.9300 . ?
C25 C26 1.394(6) . ?
C25 H25 0.9300 . ?
C26 H26 0.9300 . ?
C27 C32 1.383(6) . ?
C27 C28 1.400(6) . ?
C28 C29 1.394(5) . ?
C28 H28 0.9300 . ?
C29 C30 1.380(6) . ?
C29 H29 0.9300 . ?
C30 C31 1.367(6) . ?
C30 H30 0.9300 . ?
C31 C32 1.401(5) . ?
C31 H31 0.9300 . ?
C32 H32 0.9300 . ?

loop_
_geom_torsion_atom_site_label_1
_geom_torsion_atom_site_label_2
_geom_torsion_atom_site_label_3
_geom_torsion_atom_site_label_4
_geom_torsion
_geom_torsion_site_symmetry_1
_geom_torsion_site_symmetry_2
_geom_torsion_site_symmetry_3
_geom_torsion_site_symmetry_4
_geom_torsion_publ_flag
C2 Fe1 Fe2 C5 -91.1(2) . . . . ?
C3 Fe1 Fe2 C5 0.43(19) . . . . ?
C1 Fe1 Fe2 C5 127.9(3) . . . . ?
S2 Fe1 Fe2 C5 82.43(13) . . . . ?
S1 Fe1 Fe2 C5 -170.51(13) . . . . ?
C2 Fe1 Fe2 C4 4.5(2) . . . . ?
C3 Fe1 Fe2 C4 96.1(2) . . . . ?
C1 Fe1 Fe2 C4 -136.5(3) . . . . ?
S2 Fe1 Fe2 C4 178.07(15) . . . . ?
S1 Fe1 Fe2 C4 -74.87(15) . . . . ?
C2 Fe1 Fe2 P1 144.66(17) . . . . ?
C3 Fe1 Fe2 P1 -123.79(17) . . . . ?
C1 Fe1 Fe2 P1 3.7(3) . . . . ?
S2 Fe1 Fe2 P1 -41.78(10) . . . . ?
S1 Fe1 Fe2 P1 65.28(10) . . . . ?
C2 Fe1 Fe2 S2 -173.56(15) . . . . ?
C3 Fe1 Fe2 S2 -82.01(15) . . . . ?
C1 Fe1 Fe2 S2 45.5(3) . . . . ?
S1 Fe1 Fe2 S2 107.06(6) . . . . ?
C2 Fe1 Fe2 S1 79.38(15) . . . . ?
C3 Fe1 Fe2 S1 170.93(15) . . . . ?
C1 Fe1 Fe2 S1 -61.6(3) . . . . ?
S2 Fe1 Fe2 S1 -107.06(6) . . . . ?
C2 Fe1 S1 C6 143.9(2) . . . . ?
C3 Fe1 S1 C6 -130.5(4) . . . . ?
C1 Fe1 S1 C6 41.3(2) . . . . ?
S2 Fe1 S1 C6 -56.88(16) . . . . ?
Fe2 Fe1 S1 C6 -109.95(16) . . . . ?
C2 Fe1 S1 Fe2 -106.14(16) . . . . ?
C3 Fe1 S1 Fe2 -20.6(3) . . . . ?
C1 Fe1 S1 Fe2 151.23(16) . . . . ?
S2 Fe1 S1 Fe2 53.07(4) . . . . ?
C5 Fe2 S1 C6 122.8(3) . . . . ?
C4 Fe2 S1 C6 -147.4(2) . . . . ?
P1 Fe2 S1 C6 -52.85(18) . . . . ?
S2 Fe2 S1 C6 48.92(18) . . . . ?
Fe1 Fe2 S1 C6 101.76(17) . . . . ?
C5 Fe2 S1 Fe1 21.1(3) . . . . ?
C4 Fe2 S1 Fe1 110.81(15) . . . . ?
P1 Fe2 S1 Fe1 -154.61(4) . . . . ?
S2 Fe2 S1 Fe1 -52.85(4) . . . . ?
C2 Fe1 S2 C7 125.1(4) . . . . ?
C3 Fe1 S2 C7 -150.2(2) . . . . ?
C1 Fe1 S2 C7 -49.4(2) . . . . ?
S1 Fe1 S2 C7 55.04(16) . . . . ?
Fe2 Fe1 S2 C7 108.19(16) . . . . ?
C2 Fe1 S2 Fe2 16.9(4) . . . . ?
C3 Fe1 S2 Fe2 101.65(17) . . . . ?
C1 Fe1 S2 Fe2 -157.58(16) . . . . ?
S1 Fe1 S2 Fe2 -53.15(4) . . . . ?
C5 Fe2 S2 C7 156.2(2) . . . . ?
C4 Fe2 S2 C7 -108.5(5) . . . . ?
P1 Fe2 S2 C7 59.52(17) . . . . ?
S1 Fe2 S2 C7 -49.67(16) . . . . ?
Fe1 Fe2 S2 C7 -102.82(16) . . . . ?
C5 Fe2 S2 Fe1 -100.95(15) . . . . ?
C4 Fe2 S2 Fe1 -5.7(4) . . . . ?
P1 Fe2 S2 Fe1 162.34(4) . . . . ?
S1 Fe2 S2 Fe1 53.14(4) . . . . ?
C5 Fe2 P1 C15 -169.00(19) . . . . ?
C4 Fe2 P1 C15 97.0(2) . . . . ?
S2 Fe2 P1 C15 -79.11(15) . . . . ?
S1 Fe2 P1 C15 9.01(15) . . . . ?
Fe1 Fe2 P1 C15 -44.56(18) . . . . ?
C5 Fe2 P1 C21 71.1(2) . . . . ?
C4 Fe2 P1 C21 -22.9(2) . . . . ?
S2 Fe2 P1 C21 160.99(15) . . . . ?
S1 Fe2 P1 C21 -110.89(15) . . . . ?
Fe1 Fe2 P1 C21 -164.46(16) . . . . ?
C5 Fe2 P1 C27 -45.5(2) . . . . ?
C4 Fe2 P1 C27 -139.6(2) . . . . ?
S2 Fe2 P1 C27 44.36(15) . . . . ?
S1 Fe2 P1 C27 132.48(15) . . . . ?
Fe1 Fe2 P1 C27 78.91(18) . . . . ?
C2 Fe1 C1 O1 119(6) . . . . ?
C3 Fe1 C1 O1 27(7) . . . . ?
S2 Fe1 C1 O1 -63(6) . . . . ?
S1 Fe1 C1 O1 -149(6) . . . . ?
Fe2 Fe1 C1 O1 -100(6) . . . . ?
C3 Fe1 C2 O2 -64(8) . . . . ?
C1 Fe1 C2 O2 -165(8) . . . . ?
S2 Fe1 C2 O2 20(8) . . . . ?
S1 Fe1 C2 O2 89(8) . . . . ?
Fe2 Fe1 C2 O2 34(8) . . . . ?
C2 Fe1 C3 O3 66(11) . . . . ?
C1 Fe1 C3 O3 169(100) . . . . ?
S2 Fe1 C3 O3 -92(11) . . . . ?
S1 Fe1 C3 O3 -19(11) . . . . ?
Fe2 Fe1 C3 O3 -36(11) . . . . ?
C5 Fe2 C4 O4 133(11) . . . . ?
P1 Fe2 C4 O4 -130(11) . . . . ?
S2 Fe2 C4 O4 38(12) . . . . ?
S1 Fe2 C4 O4 -20(11) . . . . ?
Fe1 Fe2 C4 O4 33(11) . . . . ?
C4 Fe2 C5 O5 -93(6) . . . . ?
P1 Fe2 C5 O5 171(6) . . . . ?
S2 Fe2 C5 O5 68(6) . . . . ?
S1 Fe2 C5 O5 -5(7) . . . . ?
Fe1 Fe2 C5 O5 12(6) . . . . ?
C7 N1 C6 S1 69.9(4) . . . . ?
C8 N1 C6 S1 -154.0(3) . . . . ?
Fe1 S1 C6 N1 8.5(4) . . . . ?
Fe2 S1 C6 N1 -64.9(3) . . . . ?
C6 N1 C7 S2 -72.5(4) . . . . ?
C8 N1 C7 S2 152.1(3) . . . . ?
Fe1 S2 C7 N1 -5.1(4) . . . . ?
Fe2 S2 C7 N1 68.5(4) . . . . ?
C6 N1 C8 C9 -69.1(5) . . . . ?
C7 N1 C8 C9 65.8(5) . . . . ?
C10 O6 C9 C8 -175.9(4) . . . . ?
N1 C8 C9 O6 -74.6(5) . . . . ?
C9 O6 C10 O7 -1.0(7) . . . . ?
C9 O6 C10 C11 175.2(4) . . . . ?
O7 C10 C11 C12 -128.7(6) . . . . ?
O6 C10 C11 C12 55.2(6) . . . . ?
C13 O9 C12 O8 3.1(7) . . . . ?
C13 O9 C12 C11 -177.5(4) . . . . ?
C10 C11 C12 O8 37.6(8) . . . . ?
C10 C11 C12 O9 -141.8(4) . . . . ?
C12 O9 C13 C14 78.3(5) . . . . ?
C21 P1 C15 C16 -125.6(4) . . . . ?
C27 P1 C15 C16 -22.0(4) . . . . ?
Fe2 P1 C15 C16 108.6(4) . . . . ?
C21 P1 C15 C20 60.0(4) . . . . ?
C27 P1 C15 C20 163.7(4) . . . . ?
Fe2 P1 C15 C20 -65.8(4) . . . . ?
C20 C15 C16 C17 -0.5(7) . . . . ?
P1 C15 C16 C17 -174.9(4) . . . . ?
C15 C16 C17 C18 -1.8(8) . . . . ?
C16 C17 C18 C19 2.2(8) . . . . ?
C17 C18 C19 C20 -0.3(8) . . . . ?
C18 C19 C20 C15 -2.1(7) . . . . ?
C16 C15 C20 C19 2.4(7) . . . . ?
P1 C15 C20 C19 177.0(4) . . . . ?
C15 P1 C21 C22 1.7(4) . . . . ?
C27 P1 C21 C22 -105.8(4) . . . . ?
Fe2 P1 C21 C22 127.2(3) . . . . ?
C15 P1 C21 C26 178.5(3) . . . . ?
C27 P1 C21 C26 71.0(3) . . . . ?
Fe2 P1 C21 C26 -56.0(3) . . . . ?
C26 C21 C22 C23 0.6(6) . . . . ?
P1 C21 C22 C23 177.3(3) . . . . ?
C21 C22 C23 C24 -0.1(6) . . . . ?
C22 C23 C24 C25 -0.9(7) . . . . ?
C23 C24 C25 C26 1.3(7) . . . . ?
C22 C21 C26 C25 -0.1(6) . . . . ?
P1 C21 C26 C25 -177.1(3) . . . . ?
C24 C25 C26 C21 -0.8(7) . . . . ?
C15 P1 C27 C32 119.8(3) . . . . ?
C21 P1 C27 C32 -133.2(3) . . . . ?
Fe2 P1 C27 C32 -8.5(4) . . . . ?
C15 P1 C27 C28 -62.1(4) . . . . ?
C21 P1 C27 C28 45.0(4) . . . . ?
Fe2 P1 C27 C28 169.6(3) . . . . ?
C32 C27 C28 C29 -0.9(6) . . . . ?
P1 C27 C28 C29 -179.1(3) . . . . ?
C27 C28 C29 C30 0.2(6) . . . . ?
C28 C29 C30 C31 1.0(7) . . . . ?
C29 C30 C31 C32 -1.4(7) . . . . ?
C28 C27 C32 C31 0.6(6) . . . . ?
P1 C27 C32 C31 178.7(3) . . . . ?
C30 C31 C32 C27 0.6(6) . . . . ?
